data_9001391
loop_
_publ_author_name
'Armbruster, T.'
'Gunter, M. E.'

_publ_section_title
;
 Stepwise dehydration of heulandite-clinoptilolite from Succor Creek, Oregon,
 U.S.A.: A single-crystal X-ray study at 100 K
 sample name: natural
;
_journal_name_full 'American Mineralogist'
_journal_page_first 1872
_journal_page_last 1883
_journal_volume 76
_journal_year 1991
_chemical_formula_sum 'Al4.08 Ca1.82 H12.76 K0.4 Mg0.04 Na4 O48.76 Si13.92'
_chemical_name_mineral Clinoptilolite-Na
_space_group_IT_number 12
_symmetry_space_group_name_Hall '-C 2y'
_symmetry_space_group_name_H-M 'C 1 2/m 1'
_cell_angle_alpha 90
_cell_angle_beta 116.53
_cell_angle_gamma 90
_cell_formula_units_Z 2
_cell_length_a 17.640
_cell_length_b 17.940
_cell_length_c 7.405
_cell_volume 2096.640
_database_code_amcsd 0001429
_exptl_crystal_density_diffrn 2.337
_cod_original_formula_sum 'Na4 Ca1.82 K.4 Mg.04 (Al4.08 Si13.92) O48.76 H12.76'
_cod_database_code 9001391

loop_
_space_group_symop_operation_xyz
x,y,z
1/2+x,1/2+y,z
x,-y,z
1/2+x,1/2-y,z
-x,y,-z
1/2-x,1/2+y,-z
-x,-y,-z
1/2-x,1/2-y,-z

loop_
_atom_site_label
_atom_site_fract_x
_atom_site_fract_y
_atom_site_fract_z
_atom_site_occupancy
_atom_site_U_iso_or_equiv
_atom_site_type_symbol
_atom_site_attached_hydrogens
Na1 0.15430 0.00000 0.66880 1.00000 0.05636 Na 0
Na1* 0.25400 0.00000 0.84300 1.00000 0.05003 Na 0
Ca2 0.45920 0.00000 0.80400 0.37000 0.02280 Ca 0
Ca2* 0.50000 -0.02950 0.50000 0.44000 0.07346 Ca 0
Ca21 0.46600 0.00000 0.73900 0.10000 0.05319 Ca 0
K3 0.74300 0.00000 0.07200 0.07000 0.02026 K 0
K3* 0.00000 0.00000 0.00000 0.26000 0.05066 K 0
Mg4 0.00000 0.00000 0.50000 0.04000 0.05003 Mg 0
Al1 0.17960 0.17030 0.09410 0.21000 0.01013 Al 0
Si1 0.17960 0.17030 0.09410 0.79000 0.01013 Si 0
Al2 0.28840 0.08990 0.50060 0.39000 0.01051 Al 0
Si2 0.28840 0.08990 0.50060 0.61000 0.01051 Si 0
Al3 0.29260 0.30960 0.28480 0.18000 0.01026 Al 0
Si3 0.29260 0.30960 0.28480 0.82000 0.01026 Si 0
Al4 0.06420 0.29900 0.40970 0.16000 0.01089 Al 0
Si4 0.06420 0.29900 0.40970 0.84000 0.01089 Si 0
Al5 0.00000 0.21390 0.00000 0.16000 0.01127 Al 0
Si5 0.00000 0.21390 0.00000 0.84000 0.01127 Si 0
O1 0.30390 0.00000 0.54370 1.00000 0.02609 O 0
O2 0.23070 0.11980 0.61160 1.00000 0.02444 O 0
O3 0.18180 0.15500 -0.11700 1.00000 0.02546 O 0
O4 0.23900 0.10730 0.25410 1.00000 0.02242 O 0
O5 0.00000 0.32680 0.50000 1.00000 0.02660 O 0
O6 0.08230 0.15990 0.06660 1.00000 0.01824 O 0
O7 0.37350 0.26550 0.45340 1.00000 0.03154 O 0
O8 0.00720 0.26720 0.18330 1.00000 0.02470 O 0
O9 0.21100 0.25420 0.17870 1.00000 0.02090 O 0
O10 0.11550 0.37230 0.39630 1.00000 0.02330 O 0
O-H11 0.22370 0.50000 -0.00100 1.00000 0.04686 O 1
O-H12 0.08410 0.00000 0.87500 0.60000 0.15072 O 1
O-H13 0.07780 0.41960 0.96720 1.00000 0.06193 O 1
O-H14 0.00000 0.50000 0.50000 1.00000 0.07472 O 1
O-H15 -0.02620 0.08990 0.50800 0.40000 0.10259 O 1
O-H16 0.09410 0.00000 0.27200 0.69000 0.07599 O 1
O-H16' 0.42300 0.45800 0.64500 0.19000 0.09208 O 1
O-H17 0.05800 0.04200 0.70500 0.15000 0.05446 O 1
O-H18 0.04500 0.00000 0.08500 0.11000 0.05003 O 1

loop_
_cod_changelog_entry_id
_cod_changelog_entry_author
_cod_changelog_entry_date
_cod_changelog_entry_text
1
;cod-tools version 3.8.0
Id: cif_guess_AMCSD_atom_types 9574 2023-05-10 09:00:05Z saulius
;
2023-05-10T18:47:16+03:00
;Derived atom types and hydrogen counts
from atom names that follow the AMCSD naming convention
(Wat == water, O-H == hydroxyl).
;

loop_
_cod_related_entry_id
_cod_related_entry_database
_cod_related_entry_code
1 AMCSD 0001429
